data_1509884
loop_
_publ_author_name
'Messien, P.'
'Baiwir, M.'

_publ_section_title
;
 Structure cristalline des tellurure et seleniure mixtes d'argent et d'or:
 beta-Ag3 Au Te2 - beta-Ag3 Au Se2
;
_journal_name_full 'Bulletin de la Societe Royal des Sciences de Liege'
_journal_page_first 234
_journal_page_last 243
_journal_volume 35
_journal_year 1966
_chemical_formula_sum 'Ag3 Au Se2'
_space_group_IT_number 214
_symmetry_space_group_name_Hall 'I 4bd 2c 3'
_symmetry_space_group_name_H-M 'I 41 3 2'
_cell_angle_alpha 90
_cell_angle_beta 90
_cell_angle_gamma 90
_cell_formula_units_Z 8
_cell_length_a 9.95
_cell_length_b 9.95
_cell_length_c 9.95
_cell_volume 985.075
_citation_journal_id_ASTM BSRSA6
_cod_data_source_file silver3-x_16.cif
_cod_data_source_block Ag3Au1Se2
_cod_original_cell_volume 985.0748
_cod_original_formula_sum 'Ag3 Au1 Se2'
_cod_database_code 1509884

loop_
_symmetry_equiv_pos_as_xyz
x,y,z
-y+1/4,x+3/4,z+1/4
-x+1/2,-y,z+1/2
y+1/4,-x+1/4,z+3/4
x,-y,-z+1/2
y+1/4,x+3/4,-z+3/4
-x+1/2,y,-z
-y+1/4,-x+1/4,-z+1/4
z,x,y
-x+1/4,z+3/4,y+1/4
-z+1/2,-x,y+1/2
x+1/4,-z+1/4,y+3/4
z,-x,-y+1/2
x+1/4,z+3/4,-y+3/4
-z+1/2,x,-y
-x+1/4,-z+1/4,-y+1/4
y,z,x
y+1/2,-z+1/2,-x
z+3/4,y+1/4,-x+1/4
-y,z+1/2,-x+1/2
-z+1/4,-y+1/4,-x+1/4
-y+1/2,-z,x+1/2
z+3/4,-y+3/4,x+1/4
-z+3/4,y+1/4,x+3/4
x+1/2,y+1/2,z+1/2
-y+3/4,x+5/4,z+3/4
-x+1,-y+1/2,z+1
y+3/4,-x+3/4,z+5/4
x+1/2,-y+1/2,-z+1
y+3/4,x+5/4,-z+5/4
-x+1,y+1/2,-z+1/2
-y+3/4,-x+3/4,-z+3/4
z+1/2,x+1/2,y+1/2
-x+3/4,z+5/4,y+3/4
-z+1,-x+1/2,y+1
x+3/4,-z+3/4,y+5/4
z+1/2,-x+1/2,-y+1
x+3/4,z+5/4,-y+5/4
-z+1,x+1/2,-y+1/2
-x+3/4,-z+3/4,-y+3/4
y+1/2,z+1/2,x+1/2
y+1,-z+1,-x+1/2
z+5/4,y+3/4,-x+3/4
-y+1/2,z+1,-x+1
-z+3/4,-y+3/4,-x+3/4
-y+1,-z+1/2,x+1
z+5/4,-y+5/4,x+3/4
-z+5/4,y+3/4,x+5/4

loop_
_atom_site_label
_atom_site_type_symbol
_atom_site_fract_x
_atom_site_fract_y
_atom_site_fract_z
_atom_site_occupancy
_atom_site_U_iso_or_equiv
Au1 Au+1 0.125 0.125 0.125 1 0.0
Se1 Se-2 0.274 0.274 0.274 1 0.0
Ag1 Ag+1 0.366 0 0.25 1 0.0
